data_4071273
loop_
_publ_author_name
'Fang, Xiangdong'
'Deng, Yuanfu'
'Xie, Qinxing'
'Moingeon, Firmin'

_publ_section_title
;
 A Bis(1,2-Azaborolyl)yttrium Alkyl Complex: Synthesis, Structure, and
 Polymerization Study
;
_journal_issue 13
_journal_name_full Organometallics
_journal_page_first 2892
_journal_paper_doi 10.1021/om800073s
_journal_volume 27
_journal_year 2008
_chemical_formula_sum 'C28 H41 B2 N2 O Si Y'
_chemical_formula_weight 560.25
_chemical_name_common 'Bis(1,2-azaborolyl) yttrium alkyl'
_chemical_name_systematic
; 
 ? 
;
_space_group_IT_number 2
_symmetry_cell_setting triclinic
_symmetry_space_group_name_Hall '-P 1'
_symmetry_space_group_name_H-M 'P -1'
_atom_sites_solution_hydrogens geom
_atom_sites_solution_primary direct
_atom_sites_solution_secondary difmap
_audit_creation_method SHELXL-97
_cell_angle_alpha 102.128(1)
_cell_angle_beta 107.478(1)
_cell_angle_gamma 108.072(1)
_cell_formula_units_Z 2
_cell_length_a 9.8641(5)
_cell_length_b 12.5338(6)
_cell_length_c 13.7462(6)
_cell_measurement_temperature 173(2)
_cell_volume 1452.33(12)
_computing_structure_refinement 'SHELXL-97 (Sheldrick, 1997)'
_computing_structure_solution 'SHELXS-97 (Sheldrick, 1990)'
_diffrn_ambient_temperature 173(2)
_diffrn_measured_fraction_theta_full 0.985
_diffrn_measured_fraction_theta_max 0.886
_diffrn_radiation_monochromator graphite
_diffrn_radiation_source 'fine-focus sealed tube'
_diffrn_radiation_type MoK\a
_diffrn_radiation_wavelength 0.71073
_diffrn_reflns_av_R_equivalents 0.0159
_diffrn_reflns_av_sigmaI/netI 0.0367
_diffrn_reflns_limit_h_max 15
_diffrn_reflns_limit_h_min -15
_diffrn_reflns_limit_k_max 15
_diffrn_reflns_limit_k_min -19
_diffrn_reflns_limit_l_max 21
_diffrn_reflns_limit_l_min -15
_diffrn_reflns_number 15304
_diffrn_reflns_theta_full 25.00
_diffrn_reflns_theta_max 33.32
_diffrn_reflns_theta_min 3.16
_exptl_absorpt_coefficient_mu 2.071
_exptl_absorpt_correction_T_max 0.8196
_exptl_absorpt_correction_T_min 0.5754
_exptl_absorpt_correction_type empirical
_exptl_absorpt_process_details APX2
_exptl_crystal_colour colourless
_exptl_crystal_density_diffrn 1.281
_exptl_crystal_density_method 'not measured'
_exptl_crystal_description Block
_exptl_crystal_F_000 588
_exptl_crystal_size_max 0.30
_exptl_crystal_size_mid 0.25
_exptl_crystal_size_min 0.10
_refine_diff_density_max 1.459
_refine_diff_density_min -1.216
_refine_diff_density_rms 0.075
_refine_ls_extinction_method none
_refine_ls_goodness_of_fit_ref 1.013
_refine_ls_hydrogen_treatment constr
_refine_ls_matrix_type full
_refine_ls_number_parameters 316
_refine_ls_number_reflns 9969
_refine_ls_number_restraints 0
_refine_ls_restrained_S_all 1.013
_refine_ls_R_factor_all 0.0576
_refine_ls_R_factor_gt 0.0412
_refine_ls_shift/su_max 0.001
_refine_ls_shift/su_mean 0.000
_refine_ls_structure_factor_coef Fsqd
_refine_ls_weighting_details 'calc w=1/[\s^2^(Fo^2^)+(0.0504P)^2^+0.7891P] where P=(Fo^2^+2Fc^2^)/3'
_refine_ls_weighting_scheme calc
_refine_ls_wR_factor_gt 0.0952
_refine_ls_wR_factor_ref 0.1030
_reflns_number_gt 8106
_reflns_number_total 9969
_reflns_threshold_expression >2sigma(I)
_cod_data_source_file om800073s-file004.cif
_cod_data_source_block y-0523_0m
_cod_original_cell_volume 1452.3(2)
_cod_original_sg_symbol_H-M P-1
_cod_database_code 4071273

loop_
_symmetry_equiv_pos_as_xyz
'x, y, z'
'-x, -y, -z'

loop_
_atom_site_label
_atom_site_type_symbol
_atom_site_fract_x
_atom_site_fract_y
_atom_site_fract_z
_atom_site_U_iso_or_equiv
_atom_site_adp_type
_atom_site_occupancy
_atom_site_symmetry_multiplicity
_atom_site_calc_flag
_atom_site_refinement_flags
Y1 Y -0.39252(2) -0.319099(15) -0.222057(14) 0.02098(5) Uani 1 1 d .
Si1 Si -0.79068(6) -0.56283(5) -0.26266(5) 0.02812(12) Uani 1 1 d .
O1 O -0.44344(16) -0.23694(13) -0.36143(12) 0.0283(3) Uani 1 1 d .
N1 N -0.1379(2) -0.36872(16) -0.16863(15) 0.0303(4) Uani 1 1 d .
N1A N -0.46921(18) -0.16884(15) -0.09564(14) 0.0257(3) Uani 1 1 d .
B1 B -0.1497(3) -0.3501(2) -0.2722(2) 0.0288(4) Uani 1 1 d .
B1A B -0.3269(2) -0.08597(19) -0.09764(17) 0.0236(4) Uani 1 1 d .
C1 C -0.3040(2) -0.44719(19) -0.35085(18) 0.0310(4) Uani 1 1 d .
H1A H -0.3440 -0.4695 -0.4314 0.037 Uiso 1 1 calc R
C2 C -0.3622(3) -0.51873(19) -0.2923(2) 0.0337(4) Uani 1 1 d .
H2A H -0.4493 -0.5994 -0.3264 0.040 Uiso 1 1 calc R
C3 C -0.2645(3) -0.46989(19) -0.1843(2) 0.0347(5) Uani 1 1 d .
H3A H -0.2713 -0.5101 -0.1292 0.042 Uiso 1 1 calc R
C4 C -0.0034(3) -0.3157(2) -0.06566(19) 0.0392(5) Uani 1 1 d .
H4A H 0.0709 -0.3514 -0.0700 0.059 Uiso 1 1 calc R
H4B H -0.0369 -0.3304 -0.0077 0.059 Uiso 1 1 calc R
H4C H 0.0460 -0.2297 -0.0502 0.059 Uiso 1 1 calc R
C5 C -0.0322(2) -0.24398(19) -0.28858(17) 0.0277(4) Uani 1 1 d .
C6 C 0.0474(2) -0.12757(19) -0.21413(18) 0.0304(4) Uani 1 1 d .
H6A H 0.0407 -0.1123 -0.1454 0.036 Uiso 1 1 calc R
C7 C 0.1355(3) -0.0339(2) -0.2375(2) 0.0366(5) Uani 1 1 d .
H7A H 0.1871 0.0438 -0.1853 0.044 Uiso 1 1 calc R
C8 C 0.1482(3) -0.0538(2) -0.3374(2) 0.0403(5) Uani 1 1 d .
H8A H 0.2069 0.0101 -0.3543 0.048 Uiso 1 1 calc R
C9 C 0.0737(3) -0.1685(2) -0.4116(2) 0.0399(5) Uani 1 1 d .
H9A H 0.0836 -0.1834 -0.4792 0.048 Uiso 1 1 calc R
C10 C -0.0154(2) -0.2619(2) -0.38801(18) 0.0336(4) Uani 1 1 d .
H10A H -0.0660 -0.3396 -0.4403 0.040 Uiso 1 1 calc R
C1A C -0.2064(2) -0.13018(17) -0.04774(16) 0.0256(4) Uani 1 1 d .
H1AA H -0.0922 -0.0878 -0.0256 0.031 Uiso 1 1 calc R
C2A C -0.2784(2) -0.22196(18) -0.01005(16) 0.0286(4) Uani 1 1 d .
H2AA H -0.2209 -0.2530 0.0423 0.034 Uiso 1 1 calc R
C3A C -0.4338(2) -0.24514(18) -0.04107(16) 0.0281(4) Uani 1 1 d .
H3AA H -0.5054 -0.2971 -0.0158 0.034 Uiso 1 1 calc R
C4A C -0.6257(2) -0.1707(2) -0.12874(19) 0.0343(5) Uani 1 1 d .
H4AA H -0.6293 -0.1102 -0.0725 0.052 Uiso 1 1 calc R
H4AB H -0.6999 -0.2495 -0.1392 0.052 Uiso 1 1 calc R
H4AC H -0.6527 -0.1536 -0.1967 0.052 Uiso 1 1 calc R
C5A C -0.3149(2) 0.01810(17) -0.14583(16) 0.0254(4) Uani 1 1 d .
C6A C -0.4106(3) 0.0811(2) -0.15088(18) 0.0325(4) Uani 1 1 d .
H6AA H -0.4940 0.0571 -0.1283 0.039 Uiso 1 1 calc R
C7A C -0.3870(3) 0.1777(2) -0.1880(2) 0.0401(5) Uani 1 1 d .
H7AA H -0.4535 0.2188 -0.1898 0.048 Uiso 1 1 calc R
C8A C -0.2674(3) 0.2143(2) -0.2222(2) 0.0402(5) Uani 1 1 d .
H8AA H -0.2511 0.2804 -0.2473 0.048 Uiso 1 1 calc R
C9A C -0.1719(3) 0.1532(2) -0.21937(19) 0.0356(5) Uani 1 1 d .
H9AA H -0.0902 0.1769 -0.2436 0.043 Uiso 1 1 calc R
C10A C -0.1947(2) 0.05758(18) -0.18138(17) 0.0293(4) Uani 1 1 d .
H10B H -0.1269 0.0175 -0.1793 0.035 Uiso 1 1 calc R
C11 C -0.6633(2) -0.44502(18) -0.29372(17) 0.0280(4) Uani 1 1 d .
H11A H -0.7128 -0.3873 -0.2940 0.034 Uiso 1 1 calc R
H11B H -0.6860 -0.4836 -0.3707 0.034 Uiso 1 1 calc R
C12 C -0.7572(3) -0.7037(2) -0.2966(3) 0.0450(6) Uani 1 1 d .
H12A H -0.6479 -0.6867 -0.2573 0.067 Uiso 1 1 calc R
H12B H -0.7841 -0.7343 -0.3746 0.067 Uiso 1 1 calc R
H12C H -0.8223 -0.7635 -0.2756 0.067 Uiso 1 1 calc R
C13 C -1.0010(2) -0.5973(2) -0.3386(2) 0.0381(5) Uani 1 1 d .
H13A H -1.0196 -0.5245 -0.3215 0.057 Uiso 1 1 calc R
H13B H -1.0655 -0.6571 -0.3173 0.057 Uiso 1 1 calc R
H13C H -1.0277 -0.6282 -0.4165 0.057 Uiso 1 1 calc R
C14 C -0.7617(3) -0.5246(2) -0.1163(2) 0.0439(6) Uani 1 1 d .
H14A H -0.7775 -0.4514 -0.0936 0.066 Uiso 1 1 calc R
H14B H -0.6560 -0.5125 -0.0722 0.066 Uiso 1 1 calc R
H14C H -0.8364 -0.5898 -0.1066 0.066 Uiso 1 1 calc R
C15 C -0.3495(3) -0.2025(2) -0.4224(2) 0.0363(5) Uani 1 1 d .
H15A H -0.3467 -0.2736 -0.4681 0.044 Uiso 1 1 calc R
H15B H -0.2420 -0.1477 -0.3726 0.044 Uiso 1 1 calc R
C16 C -0.4237(3) -0.1417(3) -0.4918(2) 0.0488(6) Uani 1 1 d .
H16A H -0.3483 -0.0607 -0.4772 0.059 Uiso 1 1 calc R
H16B H -0.4615 -0.1877 -0.5694 0.059 Uiso 1 1 calc R
C17 C -0.5530(4) -0.1359(4) -0.4631(4) 0.0826(14) Uani 1 1 d .
H17A H -0.5260 -0.0538 -0.4176 0.099 Uiso 1 1 calc R
H17B H -0.6460 -0.1585 -0.5294 0.099 Uiso 1 1 calc R
C18 C -0.5840(3) -0.2177(3) -0.4042(2) 0.0457(6) Uani 1 1 d .
H18A H -0.6107 -0.1832 -0.3446 0.055 Uiso 1 1 calc R
H18B H -0.6716 -0.2939 -0.4531 0.055 Uiso 1 1 calc R

loop_
_atom_site_aniso_label
_atom_site_aniso_U_11
_atom_site_aniso_U_22
_atom_site_aniso_U_33
_atom_site_aniso_U_23
_atom_site_aniso_U_13
_atom_site_aniso_U_12
Y1 0.02299(8) 0.02081(8) 0.02236(8) 0.00933(6) 0.01018(6) 0.01023(6)
Si1 0.0285(2) 0.0244(3) 0.0359(3) 0.0146(2) 0.0155(2) 0.0105(2)
O1 0.0308(7) 0.0337(7) 0.0286(7) 0.0180(6) 0.0132(6) 0.0167(6)
N1 0.0298(8) 0.0329(9) 0.0331(9) 0.0132(8) 0.0122(7) 0.0175(7)
N1A 0.0254(7) 0.0277(8) 0.0266(8) 0.0089(7) 0.0121(6) 0.0125(6)
B1 0.0298(10) 0.0314(11) 0.0324(11) 0.0109(9) 0.0160(9) 0.0177(9)
B1A 0.0257(9) 0.0223(9) 0.0229(9) 0.0055(8) 0.0096(7) 0.0109(7)
C1 0.0333(9) 0.0282(10) 0.0332(10) 0.0062(8) 0.0158(8) 0.0144(8)
C2 0.0371(10) 0.0232(9) 0.0442(12) 0.0096(9) 0.0186(9) 0.0150(8)
C3 0.0408(11) 0.0290(10) 0.0467(13) 0.0192(10) 0.0224(10) 0.0204(9)
C4 0.0326(10) 0.0497(14) 0.0357(12) 0.0154(11) 0.0081(9) 0.0215(10)
C5 0.0223(8) 0.0343(10) 0.0304(10) 0.0103(8) 0.0111(7) 0.0157(7)
C6 0.0262(8) 0.0352(11) 0.0319(10) 0.0085(9) 0.0126(8) 0.0155(8)
C7 0.0320(10) 0.0328(11) 0.0425(12) 0.0075(10) 0.0153(9) 0.0126(8)
C8 0.0380(11) 0.0393(12) 0.0497(14) 0.0190(11) 0.0240(10) 0.0138(10)
C9 0.0387(11) 0.0458(13) 0.0389(12) 0.0143(11) 0.0225(10) 0.0148(10)
C10 0.0310(9) 0.0352(11) 0.0332(11) 0.0074(9) 0.0154(8) 0.0116(8)
C1A 0.0246(8) 0.0246(9) 0.0249(9) 0.0071(7) 0.0068(7) 0.0099(7)
C2A 0.0359(10) 0.0287(9) 0.0224(9) 0.0106(8) 0.0098(7) 0.0147(8)
C3A 0.0367(10) 0.0267(9) 0.0248(9) 0.0105(8) 0.0160(8) 0.0124(8)
C4A 0.0272(9) 0.0417(12) 0.0387(11) 0.0124(10) 0.0162(8) 0.0172(9)
C5A 0.0272(8) 0.0219(8) 0.0242(9) 0.0061(7) 0.0069(7) 0.0105(7)
C6A 0.0360(10) 0.0328(10) 0.0354(11) 0.0135(9) 0.0148(9) 0.0202(9)
C7A 0.0493(13) 0.0364(12) 0.0444(13) 0.0180(10) 0.0165(10) 0.0287(11)
C8A 0.0507(13) 0.0317(11) 0.0398(12) 0.0190(10) 0.0142(10) 0.0175(10)
C9A 0.0387(11) 0.0323(11) 0.0389(12) 0.0180(9) 0.0163(9) 0.0129(9)
C10A 0.0293(9) 0.0265(9) 0.0338(10) 0.0115(8) 0.0118(8) 0.0131(7)
C11 0.0286(9) 0.0257(9) 0.0293(10) 0.0111(8) 0.0123(7) 0.0083(7)
C12 0.0447(13) 0.0314(11) 0.0706(18) 0.0231(12) 0.0296(13) 0.0194(10)
C13 0.0301(10) 0.0366(11) 0.0523(14) 0.0182(11) 0.0195(10) 0.0139(9)
C14 0.0516(14) 0.0404(13) 0.0431(13) 0.0228(11) 0.0239(11) 0.0115(11)
C15 0.0393(11) 0.0489(13) 0.0392(12) 0.0277(11) 0.0237(9) 0.0244(10)
C16 0.0562(15) 0.0653(17) 0.0552(16) 0.0439(15) 0.0322(13) 0.0370(14)
C17 0.080(2) 0.145(4) 0.113(3) 0.111(3) 0.068(2) 0.084(3)
C18 0.0377(11) 0.0656(17) 0.0588(16) 0.0447(14) 0.0241(11) 0.0317(12)

loop_
_atom_type_symbol
_atom_type_description
_atom_type_scat_dispersion_real
_atom_type_scat_dispersion_imag
_atom_type_scat_source
C C 0.0033 0.0016 'International Tables Vol C Tables 4.2.6.8 and 6.1.1.4'
H H 0.0000 0.0000 'International Tables Vol C Tables 4.2.6.8 and 6.1.1.4'
B B 0.0013 0.0007 'International Tables Vol C Tables 4.2.6.8 and 6.1.1.4'
N N 0.0061 0.0033 'International Tables Vol C Tables 4.2.6.8 and 6.1.1.4'
O O 0.0106 0.0060 'International Tables Vol C Tables 4.2.6.8 and 6.1.1.4'
Si Si 0.0817 0.0704 'International Tables Vol C Tables 4.2.6.8 and 6.1.1.4'
Y Y -2.7962 3.5667 'International Tables Vol C Tables 4.2.6.8 and 6.1.1.4'

loop_
_geom_angle_atom_site_label_1
_geom_angle_atom_site_label_2
_geom_angle_atom_site_label_3
_geom_angle
O1 Y1 C11 88.95(6)
O1 Y1 C2 110.16(6)
C11 Y1 C2 84.08(7)
O1 Y1 C2A 131.58(6)
C11 Y1 C2A 111.87(7)
C2 Y1 C2A 114.95(7)
O1 Y1 C3 134.39(6)
C11 Y1 C3 101.68(7)
C2 Y1 C3 30.38(7)
C2A Y1 C3 85.36(7)
O1 Y1 C1A 103.35(6)
C11 Y1 C1A 133.81(7)
C2 Y1 C1A 129.57(7)
C2A Y1 C1A 31.56(6)
C3 Y1 C1A 100.48(7)
O1 Y1 C1 83.20(6)
C11 Y1 C1 99.38(7)
C2 Y1 C1 31.35(7)
C2A Y1 C1 131.37(7)
C3 Y1 C1 51.46(7)
C1A Y1 C1 125.95(6)
O1 Y1 C3A 122.33(6)
C11 Y1 C3A 84.28(7)
C2 Y1 C3A 125.79(7)
C2A Y1 C3A 30.15(6)
C3 Y1 C3A 102.94(7)
C1A Y1 C3A 51.36(6)
C1 Y1 C3A 154.39(7)
O1 Y1 N1 118.76(5)
C11 Y1 N1 131.52(6)
C2 Y1 N1 50.33(6)
C2A Y1 N1 80.06(6)
C3 Y1 N1 30.37(6)
C1A Y1 N1 80.80(6)
C1 Y1 N1 51.51(6)
C3A Y1 N1 107.65(6)
O1 Y1 N1A 92.37(5)
C11 Y1 N1A 84.18(6)
C2 Y1 N1A 154.32(6)
C2A Y1 N1A 50.05(6)
C3 Y1 N1A 132.48(6)
C1A Y1 N1A 51.48(5)
C1 Y1 N1A 174.23(6)
C3A Y1 N1A 30.00(6)
N1 Y1 N1A 128.83(5)
O1 Y1 B1 88.63(6)
C11 Y1 B1 131.12(7)
C2 Y1 B1 51.59(7)
C2A Y1 B1 105.77(7)
C3 Y1 B1 51.20(7)
C1A Y1 B1 94.02(7)
C1 Y1 B1 31.98(7)
C3A Y1 B1 135.66(7)
N1 Y1 B1 30.88(6)
N1A Y1 B1 144.70(6)
O1 Y1 B1A 80.53(6)
C11 Y1 B1A 112.19(7)
C2 Y1 B1A 161.21(7)
C2A Y1 B1A 51.35(6)
C3 Y1 B1A 132.05(7)
C1A Y1 B1A 31.80(6)
C1 Y1 B1A 143.96(6)
C3A Y1 B1A 50.75(6)
N1 Y1 B1A 111.17(6)
N1A Y1 B1A 30.83(6)
B1 Y1 B1A 115.48(7)
C11 Si1 C14 114.18(11)
C11 Si1 C13 111.50(10)
C14 Si1 C13 105.15(12)
C11 Si1 C12 111.20(11)
C14 Si1 C12 105.57(13)
C13 Si1 C12 108.85(12)
C18 O1 C15 108.22(16)
C18 O1 Y1 123.57(13)
C15 O1 Y1 128.16(12)
C3 N1 C4 119.34(19)
C3 N1 B1 110.25(18)
C4 N1 B1 128.71(19)
C3 N1 Y1 72.19(11)
C4 N1 Y1 127.82(14)
B1 N1 Y1 78.20(11)
C3A N1A C4A 119.47(17)
C3A N1A B1A 109.92(16)
C4A N1A B1A 130.13(17)
C3A N1A Y1 72.44(11)
C4A N1A Y1 122.10(13)
B1A N1A Y1 78.00(11)
N1 B1 C1 103.05(18)
N1 B1 C5 125.91(19)
C1 B1 C5 130.8(2)
N1 B1 Y1 70.92(11)
C1 B1 Y1 69.06(11)
C5 B1 Y1 119.04(13)
N1A B1A C1A 102.99(17)
N1A B1A C5A 126.05(17)
C1A B1A C5A 130.92(18)
N1A B1A Y1 71.17(10)
C1A B1A Y1 67.73(11)
C5A B1A Y1 122.69(13)
C2 C1 B1 107.2(2)
C2 C1 Y1 73.06(12)
B1 C1 Y1 78.97(12)
C3 C2 C1 109.9(2)
C3 C2 Y1 75.03(12)
C1 C2 Y1 75.59(12)
C2 C3 N1 109.4(2)
C2 C3 Y1 74.59(12)
N1 C3 Y1 77.44(11)
C6 C5 C10 116.4(2)
C6 C5 B1 124.37(19)
C10 C5 B1 118.91(19)
C7 C6 C5 122.3(2)
C6 C7 C8 120.1(2)
C9 C8 C7 118.8(2)
C8 C9 C10 120.8(2)
C9 C10 C5 121.5(2)
C2A C1A B1A 107.21(17)
C2A C1A Y1 73.75(11)
B1A C1A Y1 80.47(11)
C3A C2A C1A 109.70(18)
C3A C2A Y1 76.13(12)
C1A C2A Y1 74.69(11)
C2A C3A N1A 109.76(17)
C2A C3A Y1 73.72(12)
N1A C3A Y1 77.55(11)
C6A C5A C10A 116.05(19)
C6A C5A B1A 124.91(19)
C10A C5A B1A 118.93(17)
C7A C6A C5A 121.9(2)
C8A C7A C6A 120.5(2)
C7A C8A C9A 119.0(2)
C8A C9A C10A 120.4(2)
C9A C10A C5A 122.08(19)
Si1 C11 Y1 137.22(11)
O1 C15 C16 106.81(18)
C17 C16 C15 106.0(2)
C18 C17 C16 108.0(2)
O1 C18 C17 106.6(2)

loop_
_geom_bond_atom_site_label_1
_geom_bond_atom_site_label_2
_geom_bond_distance
Y1 O1 2.3569(14)
Y1 C11 2.3975(19)
Y1 C2 2.628(2)
Y1 C2A 2.633(2)
Y1 C3 2.633(2)
Y1 C1A 2.6448(19)
Y1 C1 2.661(2)
Y1 C3A 2.663(2)
Y1 N1 2.6996(17)
Y1 N1A 2.7272(17)
Y1 B1 2.796(2)
Y1 B1A 2.818(2)
Si1 C11 1.838(2)
Si1 C14 1.878(3)
Si1 C13 1.880(2)
Si1 C12 1.885(2)
O1 C18 1.450(3)
O1 C15 1.455(3)
N1 C3 1.399(3)
N1 C4 1.461(3)
N1 B1 1.466(3)
N1A C3A 1.397(3)
N1A C4A 1.464(2)
N1A B1A 1.477(3)
B1 C1 1.509(3)
B1 C5 1.578(3)
B1A C1A 1.506(3)
B1A C5A 1.571(3)
C1 C2 1.429(3)
C2 C3 1.378(3)
C5 C6 1.404(3)
C5 C10 1.406(3)
C6 C7 1.389(3)
C7 C8 1.393(4)
C8 C9 1.388(4)
C9 C10 1.393(3)
C1A C2A 1.435(3)
C2A C3A 1.377(3)
C5A C6A 1.402(3)
C5A C10A 1.405(3)
C6A C7A 1.392(3)
C7A C8A 1.382(4)
C8A C9A 1.383(3)
C9A C10A 1.388(3)
C15 C16 1.502(3)
C16 C17 1.461(4)
C17 C18 1.450(4)
